data_2222004
loop_
_publ_author_name
'Kocher, Joshua L.'
'Edler, Kate L.'
'Bohling, Barbara A.'
'Nora, George P.'
'Stafford, Carrie'
'Hitchcock, Shawn R.'
'Ferrence, Gregory M.'

_publ_section_title
;
 (5<i>S</i>,6<i>R</i>)-5-Methyl-6-phenyl-4-propyl-1,3,4-oxadiazinane-2-thione
;
_journal_coeditor_code FJ2214
_journal_issue 6
_journal_name_full 'Acta Crystallographica Section E'
_journal_page_first o1421
_journal_page_last o1422
_journal_paper_doi 10.1107/S1600536809019382
_journal_volume 65
_journal_year 2009
_chemical_formula_iupac 'C13 H18 N2 O S'
_chemical_formula_moiety 'C13 H18 N2 O1 S1'
_chemical_formula_sum 'C13 H18 N2 O S'
_chemical_formula_weight 250.36
_chemical_name_systematic
;
(5<i>S</i>,6<i>R</i>)-5-Methyl-6-phenyl-4-propyl-1,3,4-oxadiazinane-2-thione
;
_space_group_IT_number 4
_symmetry_cell_setting monoclinic
_symmetry_space_group_name_Hall 'P 2yb'
_symmetry_space_group_name_H-M 'P 1 21 1'
_audit_creation_method 'WinGX routine CIF_UPDATE'
_cell_angle_alpha 90
_cell_angle_beta 112.4488(7)
_cell_angle_gamma 90
_cell_formula_units_Z 4
_cell_length_a 12.5888(6)
_cell_length_b 8.0648(4)
_cell_length_c 14.2862(7)
_cell_measurement_reflns_used 4757
_cell_measurement_temperature 193(2)
_cell_measurement_theta_max 26.359
_cell_measurement_theta_min 2.74
_cell_volume 1340.51(11)
_computing_cell_refinement 'SMART (Bruker, 1999)'
_computing_data_collection 'SMART (Bruker, 1999)'
_computing_data_reduction 'SAINT (Bruker, 1999)'
_computing_molecular_graphics
;
<i>ORTEP-3</i> for Windows (Farrugia, 1997) and <i>Mercury</i> (Macrae
<i>et al.</i>,  2008)
;
_computing_publication_material
;
<i>WinGX</i> (Farrugia, 1999) and <i>publCIF</i> (McMahon & Westrip,
2008)
;
_computing_structure_refinement 'SHELXL97 (Sheldrick, 2008)'
_computing_structure_solution 'SIR2004 (Burla <i>et al.</i>,  2005)'
_diffrn_ambient_temperature 193(2)
_diffrn_measured_fraction_theta_full 0.998
_diffrn_measured_fraction_theta_max 0.998
_diffrn_measurement_device_type 'Bruker SMART 1000 CCD'
_diffrn_measurement_method \w
_diffrn_radiation_monochromator graphite
_diffrn_radiation_type MoK\a
_diffrn_radiation_wavelength 0.71073
_diffrn_reflns_av_R_equivalents 0.0161
_diffrn_reflns_limit_h_max 15
_diffrn_reflns_limit_h_min -15
_diffrn_reflns_limit_k_max 10
_diffrn_reflns_limit_k_min -9
_diffrn_reflns_limit_l_max 17
_diffrn_reflns_limit_l_min -17
_diffrn_reflns_number 10254
_diffrn_reflns_theta_full 26.36
_diffrn_reflns_theta_max 26.36
_diffrn_reflns_theta_min 1.54
_exptl_absorpt_coefficient_mu 0.228
_exptl_absorpt_correction_T_max 0.9431
_exptl_absorpt_correction_T_min 0.8122
_exptl_absorpt_correction_type multi-scan
_exptl_absorpt_process_details '(SADABS in SAINT-Plus; Bruker, 1999)'
_exptl_crystal_colour colourless
_exptl_crystal_density_diffrn 1.24
_exptl_crystal_density_method 'not measured'
_exptl_crystal_description prism
_exptl_crystal_F_000 536
_exptl_crystal_size_max 0.45
_exptl_crystal_size_mid 0.3
_exptl_crystal_size_min 0.26
_refine_diff_density_max 0.234
_refine_diff_density_min -0.189
_refine_ls_abs_structure_details 'Flack (1983)'
_refine_ls_abs_structure_Flack 0.03(4)
_refine_ls_extinction_method none
_refine_ls_goodness_of_fit_ref 1.031
_refine_ls_hydrogen_treatment mixed
_refine_ls_matrix_type full
_refine_ls_number_parameters 315
_refine_ls_number_reflns 5344
_refine_ls_number_restraints 1
_refine_ls_restrained_S_all 1.031
_refine_ls_R_factor_gt 0.0281
_refine_ls_shift/su_max 0.001
_refine_ls_structure_factor_coef Fsqd
_refine_ls_weighting_details 'calc w=1/[\s^2^(Fo^2^)+(0.0464P)^2^+0.1813P] where P=(Fo^2^+2Fc^2^)/3'
_refine_ls_weighting_scheme calc
_refine_ls_wR_factor_ref 0.0762
_reflns_number_gt 5154
_reflns_number_total 5344
_reflns_threshold_expression I>2\s(I)
_cod_data_source_file fj2214.cif
_cod_data_source_block I
_cod_original_sg_symbol_H-M 'P 21'
_cod_original_formula_sum 'C13 H18 N2 O1 S1'
_cod_database_code 2222004
_cod_database_fobs_code 2222004

loop_
_symmetry_equiv_pos_as_xyz
'x, y, z'
'-x, y+1/2, -z'

loop_
_atom_site_type_symbol
_atom_site_label
_atom_site_fract_x
_atom_site_fract_y
_atom_site_fract_z
_atom_site_U_iso_or_equiv
_atom_site_adp_type
_atom_site_calc_flag
_atom_site_refinement_flags
_atom_site_occupancy
_atom_site_disorder_assembly
_atom_site_disorder_group
H H3 0.5801(17) 0.487(3) 0.3637(14) 0.037(5) Uiso d . 1 . .
H H53 0.4291(18) 0.298(3) 0.1944(15) 0.044(6) Uiso d . 1 . .
O O1 0.82647(9) 0.40738(15) 0.38779(8) 0.0317(2) Uani d . 1 . .
C C2 0.71123(12) 0.3987(2) 0.35160(11) 0.0266(3) Uani d . 1 . .
N N3 0.65394(10) 0.49797(16) 0.38728(9) 0.0277(3) Uani d . 1 . .
N N4 0.70414(10) 0.60668(16) 0.47180(9) 0.0260(3) Uani d . 1 . .
C C5 0.81231(12) 0.67014(19) 0.46870(12) 0.0284(3) Uani d . 1 . .
H H5 0.7956 0.7334 0.4044 0.034 Uiso calc R 1 . .
C C6 0.88793(11) 0.5206(2) 0.47089(11) 0.0281(3) Uani d . 1 . .
H H6 0.9556 0.5635 0.458 0.034 Uiso calc R 1 . .
C C7 0.93458(12) 0.4261(2) 0.56893(12) 0.0292(3) Uani d . 1 . .
C C8 0.86992(13) 0.3065(2) 0.59413(12) 0.0337(3) Uani d . 1 . .
H H8 0.7935 0.2837 0.5487 0.04 Uiso calc R 1 . .
C C9 0.91621(16) 0.2203(2) 0.68504(13) 0.0402(4) Uani d . 1 . .
H H9 0.8718 0.1386 0.7015 0.048 Uiso calc R 1 . .
C C10 1.02754(15) 0.2541(3) 0.75165(13) 0.0427(4) Uani d . 1 . .
H H10 1.0599 0.1942 0.8134 0.051 Uiso calc R 1 . .
C C11 1.09113(15) 0.3742(3) 0.72841(13) 0.0432(4) Uani d . 1 . .
H H11 1.1666 0.3988 0.7751 0.052 Uiso calc R 1 . .
C C12 1.04608(13) 0.4594(2) 0.63761(12) 0.0365(4) Uani d . 1 . .
H H12 1.0912 0.5409 0.6219 0.044 Uiso calc R 1 . .
C C13 0.87021(14) 0.7838(2) 0.55843(13) 0.0384(4) Uani d . 1 . .
H H13A 0.8199 0.8784 0.5548 0.058 Uiso calc R 1 . .
H H13B 0.9431 0.8239 0.557 0.058 Uiso calc R 1 . .
H H13C 0.8851 0.7227 0.6214 0.058 Uiso calc R 1 . .
C C14 0.61975(13) 0.7372(2) 0.46634(11) 0.0301(3) Uani d . 1 . .
H H14A 0.6508 0.8031 0.5295 0.036 Uiso calc R 1 . .
H H14B 0.5488 0.6824 0.465 0.036 Uiso calc R 1 . .
C C15 0.58656(15) 0.8565(2) 0.37746(13) 0.0386(4) Uani d . 1 . .
H H15A 0.5536 0.794 0.3131 0.046 Uiso calc R 1 . .
H H15B 0.6557 0.916 0.3782 0.046 Uiso calc R 1 . .
C C16 0.4989(2) 0.9805(3) 0.38432(19) 0.0642(6) Uani d . 1 . .
H H16A 0.4772 1.0565 0.3265 0.096 Uiso calc R 1 . .
H H16B 0.5325 1.0438 0.4474 0.096 Uiso calc R 1 . .
H H16C 0.4306 0.9212 0.3835 0.096 Uiso calc R 1 . .
S S17 0.64745(3) 0.25776(5) 0.25998(3) 0.03521(10) Uani d . 1 . .
O O51 0.18836(8) 0.39587(13) 0.16424(8) 0.0282(2) Uani d . 1 . .
C C52 0.30313(12) 0.39369(19) 0.20313(11) 0.0261(3) Uani d . 1 . .
N N53 0.35868(11) 0.29154(17) 0.16570(9) 0.0277(3) Uani d . 1 . .
N N54 0.30882(10) 0.15932(16) 0.09668(9) 0.0273(3) Uani d . 1 . .
C C55 0.19357(12) 0.12386(19) 0.09575(12) 0.0270(3) Uani d . 1 . .
H H55 0.1528 0.0502 0.0366 0.032 Uiso calc R 1 . .
C C56 0.12635(11) 0.28685(18) 0.07989(11) 0.0252(3) Uani d . 1 . .
H H56 0.1237 0.3395 0.0156 0.03 Uiso calc R 1 . .
C C57 0.00531(11) 0.27209(18) 0.07641(10) 0.0252(3) Uani d . 1 . .
C C58 -0.02242(13) 0.3144(2) 0.15848(11) 0.0331(3) Uani d . 1 . .
H H58 0.0358 0.3553 0.2186 0.04 Uiso calc R 1 . .
C C59 -0.13361(14) 0.2977(2) 0.15410(13) 0.0371(4) Uani d . 1 . .
H H59 -0.1513 0.3264 0.211 0.045 Uiso calc R 1 . .
C C60 -0.21914(13) 0.2390(2) 0.06632(13) 0.0355(3) Uani d . 1 . .
H H60 -0.2956 0.2271 0.063 0.043 Uiso calc R 1 . .
C C61 -0.19292(13) 0.1979(2) -0.01602(13) 0.0334(3) Uani d . 1 . .
H H61 -0.2517 0.1584 -0.0762 0.04 Uiso calc R 1 . .
C C62 -0.08151(13) 0.21385(19) -0.01173(12) 0.0289(3) Uani d . 1 . .
H H62 -0.0642 0.1851 -0.0688 0.035 Uiso calc R 1 . .
C C63 0.20153(14) 0.0328(2) 0.19114(12) 0.0351(3) Uani d . 1 . .
H H63A 0.2454 -0.0698 0.1975 0.053 Uiso calc R 1 . .
H H63B 0.124 0.0061 0.1873 0.053 Uiso calc R 1 . .
H H63C 0.2403 0.1034 0.2503 0.053 Uiso calc R 1 . .
C C64 0.31096(13) 0.1969(2) -0.00361(11) 0.0323(3) Uani d . 1 . .
H H64A 0.2733 0.3053 -0.0271 0.039 Uiso calc R 1 . .
H H64B 0.2663 0.1114 -0.0525 0.039 Uiso calc R 1 . .
C C65 0.43186(14) 0.2023(3) -0.00219(13) 0.0449(5) Uani d . 1 . .
H H65A 0.4725 0.0983 0.0277 0.054 Uiso calc R 1 . .
H H65B 0.4743 0.2957 0.0408 0.054 Uiso calc R 1 . .
C C66 0.43043(18) 0.2236(4) -0.10884(15) 0.0600(6) Uani d . 1 . .
H H66A 0.5095 0.226 -0.1058 0.09 Uiso calc R 1 . .
H H66B 0.3918 0.3277 -0.1379 0.09 Uiso calc R 1 . .
H H66C 0.3891 0.1306 -0.1513 0.09 Uiso calc R 1 . .
S S67 0.36887(3) 0.52486(5) 0.29914(3) 0.03515(10) Uani d . 1 . .

loop_
_atom_site_aniso_label
_atom_site_aniso_U_11
_atom_site_aniso_U_22
_atom_site_aniso_U_33
_atom_site_aniso_U_12
_atom_site_aniso_U_13
_atom_site_aniso_U_23
O1 0.0211(5) 0.0432(7) 0.0292(5) 0.0010(4) 0.0078(4) -0.0076(5)
C2 0.0228(7) 0.0307(8) 0.0260(7) -0.0016(6) 0.0090(6) 0.0002(6)
N3 0.0196(6) 0.0315(7) 0.0300(6) -0.0015(5) 0.0072(5) -0.0047(5)
N4 0.0235(6) 0.0285(7) 0.0252(6) -0.0016(5) 0.0083(5) -0.0027(5)
C5 0.0240(7) 0.0301(8) 0.0301(7) -0.0016(6) 0.0093(6) 0.0020(6)
C6 0.0196(6) 0.0349(8) 0.0288(7) -0.0049(6) 0.0081(5) -0.0034(7)
C7 0.0230(7) 0.0330(8) 0.0310(8) 0.0022(6) 0.0096(6) -0.0041(6)
C8 0.0276(7) 0.0352(8) 0.0355(8) -0.0006(6) 0.0089(6) -0.0010(7)
C9 0.0446(10) 0.0385(10) 0.0410(9) 0.0034(7) 0.0201(8) 0.0034(8)
C10 0.0461(9) 0.0476(10) 0.0314(8) 0.0139(9) 0.0112(7) 0.0050(8)
C11 0.0313(8) 0.0539(11) 0.0350(9) 0.0074(8) 0.0021(7) -0.0035(8)
C12 0.0255(8) 0.0433(9) 0.0364(8) -0.0012(7) 0.0070(6) -0.0025(7)
C13 0.0339(8) 0.0358(9) 0.0408(9) -0.0067(7) 0.0089(7) -0.0054(7)
C14 0.0286(7) 0.0344(8) 0.0282(7) 0.0022(6) 0.0119(6) -0.0039(6)
C15 0.0381(9) 0.0367(9) 0.0407(9) 0.0073(7) 0.0146(7) 0.0047(7)
C16 0.0586(13) 0.0610(15) 0.0805(15) 0.0297(11) 0.0349(12) 0.0218(12)
S17 0.02566(18) 0.0418(2) 0.0374(2) -0.00325(16) 0.01108(15) -0.01413(17)
O51 0.0194(5) 0.0265(5) 0.0336(6) -0.0015(4) 0.0045(4) -0.0038(4)
C52 0.0217(7) 0.0280(8) 0.0261(7) -0.0011(6) 0.0063(6) 0.0034(6)
N53 0.0190(6) 0.0345(7) 0.0256(6) -0.0024(5) 0.0040(5) -0.0028(5)
N54 0.0221(6) 0.0291(7) 0.0279(6) -0.0005(5) 0.0063(5) -0.0024(5)
C55 0.0228(7) 0.0250(7) 0.0307(8) -0.0020(6) 0.0073(6) -0.0007(6)
C56 0.0222(7) 0.0258(7) 0.0250(6) -0.0022(6) 0.0062(5) -0.0001(6)
C57 0.0209(6) 0.0241(7) 0.0272(7) -0.0002(5) 0.0053(5) 0.0020(6)
C58 0.0273(7) 0.0420(9) 0.0256(7) -0.0035(6) 0.0052(6) 0.0004(6)
C59 0.0327(8) 0.0471(10) 0.0348(8) -0.0014(7) 0.0164(7) -0.0006(7)
C60 0.0234(7) 0.0362(9) 0.0473(9) -0.0019(6) 0.0139(7) -0.0004(8)
C61 0.0229(7) 0.0315(8) 0.0388(8) -0.0038(6) 0.0039(6) -0.0063(7)
C62 0.0262(7) 0.0282(8) 0.0303(7) -0.0003(6) 0.0086(6) -0.0045(6)
C63 0.0316(7) 0.0327(8) 0.0397(8) 0.0012(7) 0.0123(6) 0.0072(7)
C64 0.0262(7) 0.0392(9) 0.0285(7) -0.0016(6) 0.0072(6) -0.0055(7)
C65 0.0295(8) 0.0701(13) 0.0359(9) 0.0009(8) 0.0135(7) -0.0035(9)
C66 0.0442(10) 0.1014(18) 0.0394(10) -0.0052(11) 0.0218(8) -0.0079(12)
S67 0.02293(17) 0.0437(2) 0.03399(19) -0.00201(16) 0.00548(14) -0.01305(17)

loop_
_atom_type_symbol
_atom_type_description
_atom_type_scat_dispersion_real
_atom_type_scat_dispersion_imag
_atom_type_scat_source
C C 0.0033 0.0016 'International Tables Vol C Tables 4.2.6.8 and 6.1.1.4'
H H 0 0 'International Tables Vol C Tables 4.2.6.8 and 6.1.1.4'
N N 0.0061 0.0033 'International Tables Vol C Tables 4.2.6.8 and 6.1.1.4'
O O 0.0106 0.006 'International Tables Vol C Tables 4.2.6.8 and 6.1.1.4'
S S 0.1246 0.1234 'International Tables Vol C Tables 4.2.6.8 and 6.1.1.4'

loop_
_geom_angle_atom_site_label_1
_geom_angle_atom_site_label_2
_geom_angle_atom_site_label_3
_geom_angle_site_symmetry_1
_geom_angle_site_symmetry_3
_geom_angle
_geom_angle_publ_flag
C2 O1 C6 . . 120.25(12) ?
N3 C2 O1 . . 119.64(13) ?
N3 C2 S17 . . 123.11(11) ?
O1 C2 S17 . . 117.25(11) ?
C2 N3 N4 . . 125.07(12) ?
C2 N3 H3 . . 117.2(13) ?
N4 N3 H3 . . 117.1(13) ?
N3 N4 C5 . . 107.68(11) ?
N3 N4 C14 . . 108.40(11) ?
C5 N4 C14 . . 113.96(12) ?
N4 C5 C13 . . 109.66(13) ?
N4 C5 C6 . . 107.52(12) ?
C13 C5 C6 . . 111.41(12) ?
N4 C5 H5 . . 109.4 ?
C13 C5 H5 . . 109.4 ?
C6 C5 H5 . . 109.4 ?
O1 C6 C7 . . 109.73(13) ?
O1 C6 C5 . . 110.08(11) ?
C7 C6 C5 . . 115.94(12) ?
O1 C6 H6 . . 106.9 ?
C7 C6 H6 . . 106.9 ?
C5 C6 H6 . . 106.9 ?
C8 C7 C12 . . 118.68(15) ?
C8 C7 C6 . . 122.14(13) ?
C12 C7 C6 . . 119.17(14) ?
C9 C8 C7 . . 120.61(15) ?
C9 C8 H8 . . 119.7 ?
C7 C8 H8 . . 119.7 ?
C10 C9 C8 . . 119.73(17) ?
C10 C9 H9 . . 120.1 ?
C8 C9 H9 . . 120.1 ?
C11 C10 C9 . . 120.09(16) ?
C11 C10 H10 . . 120 ?
C9 C10 H10 . . 120 ?
C10 C11 C12 . . 120.52(16) ?
C10 C11 H11 . . 119.7 ?
C12 C11 H11 . . 119.7 ?
C11 C12 C7 . . 120.34(17) ?
C11 C12 H12 . . 119.8 ?
C7 C12 H12 . . 119.8 ?
C5 C13 H13A . . 109.5 ?
C5 C13 H13B . . 109.5 ?
H13A C13 H13B . . 109.5 ?
C5 C13 H13C . . 109.5 ?
H13A C13 H13C . . 109.5 ?
H13B C13 H13C . . 109.5 ?
N4 C14 C15 . . 117.29(12) ?
N4 C14 H14A . . 108 ?
C15 C14 H14A . . 108 ?
N4 C14 H14B . . 108 ?
C15 C14 H14B . . 108 ?
H14A C14 H14B . . 107.2 ?
C14 C15 C16 . . 109.73(16) ?
C14 C15 H15A . . 109.7 ?
C16 C15 H15A . . 109.7 ?
C14 C15 H15B . . 109.7 ?
C16 C15 H15B . . 109.7 ?
H15A C15 H15B . . 108.2 ?
C15 C16 H16A . . 109.5 ?
C15 C16 H16B . . 109.5 ?
H16A C16 H16B . . 109.5 ?
C15 C16 H16C . . 109.5 ?
H16A C16 H16C . . 109.5 ?
H16B C16 H16C . . 109.5 ?
C52 O51 C56 . . 119.32(11) ?
N53 C52 O51 . . 119.77(13) ?
N53 C52 S67 . . 123.55(11) ?
O51 C52 S67 . . 116.68(11) ?
C52 N53 N54 . . 125.90(12) ?
C52 N53 H53 . . 113.1(15) ?
N54 N53 H53 . . 120.0(15) ?
N53 N54 C55 . . 108.87(11) ?
N53 N54 C64 . . 110.61(12) ?
C55 N54 C64 . . 114.47(11) ?
N54 C55 C63 . . 111.02(12) ?
N54 C55 C56 . . 108.73(12) ?
C63 C55 C56 . . 113.03(13) ?
N54 C55 H55 . . 108 ?
C63 C55 H55 . . 108 ?
C56 C55 H55 . . 108 ?
O51 C56 C57 . . 106.89(11) ?
O51 C56 C55 . . 107.73(11) ?
C57 C56 C55 . . 115.50(12) ?
O51 C56 H56 . . 108.9 ?
C57 C56 H56 . . 108.9 ?
C55 C56 H56 . . 108.9 ?
C58 C57 C62 . . 118.80(13) ?
C58 C57 C56 . . 121.94(12) ?
C62 C57 C56 . . 119.26(13) ?
C59 C58 C57 . . 120.97(14) ?
C59 C58 H58 . . 119.5 ?
C57 C58 H58 . . 119.5 ?
C58 C59 C60 . . 119.77(15) ?
C58 C59 H59 . . 120.1 ?
C60 C59 H59 . . 120.1 ?
C61 C60 C59 . . 119.83(14) ?
C61 C60 H60 . . 120.1 ?
C59 C60 H60 . . 120.1 ?
C60 C61 C62 . . 120.54(14) ?
C60 C61 H61 . . 119.7 ?
C62 C61 H61 . . 119.7 ?
C61 C62 C57 . . 120.09(14) ?
C61 C62 H62 . . 120 ?
C57 C62 H62 . . 120 ?
C55 C63 H63A . . 109.5 ?
C55 C63 H63B . . 109.5 ?
H63A C63 H63B . . 109.5 ?
C55 C63 H63C . . 109.5 ?
H63A C63 H63C . . 109.5 ?
H63B C63 H63C . . 109.5 ?
N54 C64 C65 . . 112.58(13) ?
N54 C64 H64A . . 109.1 ?
C65 C64 H64A . . 109.1 ?
N54 C64 H64B . . 109.1 ?
C65 C64 H64B . . 109.1 ?
H64A C64 H64B . . 107.8 ?
C64 C65 C66 . . 111.17(15) ?
C64 C65 H65A . . 109.4 ?
C66 C65 H65A . . 109.4 ?
C64 C65 H65B . . 109.4 ?
C66 C65 H65B . . 109.4 ?
H65A C65 H65B . . 108 ?
C65 C66 H66A . . 109.5 ?
C65 C66 H66B . . 109.5 ?
H66A C66 H66B . . 109.5 ?
C65 C66 H66C . . 109.5 ?
H66A C66 H66C . . 109.5 ?
H66B C66 H66C . . 109.5 ?

loop_
_geom_bond_atom_site_label_1
_geom_bond_atom_site_label_2
_geom_bond_site_symmetry_2
_geom_bond_distance
_geom_bond_publ_flag
O1 C2 . 1.3432(17) ?
O1 C6 . 1.4627(18) ?
C2 N3 . 1.305(2) ?
C2 S17 . 1.6873(15) ?
N3 N4 . 1.4294(17) ?
N3 H3 . 0.86(2) ?
N4 C5 . 1.4711(18) ?
N4 C14 . 1.476(2) ?
C5 C13 . 1.517(2) ?
C5 C6 . 1.530(2) ?
C5 H5 . 1 ?
C6 C7 . 1.503(2) ?
C6 H6 . 1 ?
C7 C8 . 1.396(2) ?
C7 C12 . 1.397(2) ?
C8 C9 . 1.390(2) ?
C8 H8 . 0.95 ?
C9 C10 . 1.388(3) ?
C9 H9 . 0.95 ?
C10 C11 . 1.375(3) ?
C10 H10 . 0.95 ?
C11 C12 . 1.384(2) ?
C11 H11 . 0.95 ?
C12 H12 . 0.95 ?
C13 H13A . 0.98 ?
C13 H13B . 0.98 ?
C13 H13C . 0.98 ?
C14 C15 . 1.519(2) ?
C14 H14A . 0.99 ?
C14 H14B . 0.99 ?
C15 C16 . 1.520(3) ?
C15 H15A . 0.99 ?
C15 H15B . 0.99 ?
C16 H16A . 0.98 ?
C16 H16B . 0.98 ?
C16 H16C . 0.98 ?
O51 C52 . 1.3355(17) ?
O51 C56 . 1.4548(16) ?
C52 N53 . 1.319(2) ?
C52 S67 . 1.6788(15) ?
N53 N54 . 1.4250(18) ?
N53 H53 . 0.82(2) ?
N54 C55 . 1.4739(18) ?
N54 C64 . 1.475(2) ?
C55 C63 . 1.517(2) ?
C55 C56 . 1.533(2) ?
C55 H55 . 1 ?
C56 C57 . 1.5101(18) ?
C56 H56 . 1 ?
C57 C58 . 1.388(2) ?
C57 C62 . 1.3963(19) ?
C58 C59 . 1.384(2) ?
C58 H58 . 0.95 ?
C59 C60 . 1.388(2) ?
C59 H59 . 0.95 ?
C60 C61 . 1.378(2) ?
C60 H60 . 0.95 ?
C61 C62 . 1.386(2) ?
C61 H61 . 0.95 ?
C62 H62 . 0.95 ?
C63 H63A . 0.98 ?
C63 H63B . 0.98 ?
C63 H63C . 0.98 ?
C64 C65 . 1.515(2) ?
C64 H64A . 0.99 ?
C64 H64B . 0.99 ?
C65 C66 . 1.527(3) ?
C65 H65A . 0.99 ?
C65 H65B . 0.99 ?
C66 H66A . 0.98 ?
C66 H66B . 0.98 ?
C66 H66C . 0.98 ?

loop_
_geom_hbond_atom_site_label_D
_geom_hbond_atom_site_label_H
_geom_hbond_atom_site_label_A
_geom_hbond_site_symmetry_A
_geom_hbond_distance_DH
_geom_hbond_distance_HA
_geom_hbond_distance_DA
_geom_hbond_angle_DHA
N3 H3 S67 . 0.86(2) 2.48(2) 3.3257(14) 167(2)
N53 H53 S17 . 0.82(2) 2.56(2) 3.3711(15) 167(2)

loop_
_geom_torsion_atom_site_label_1
_geom_torsion_atom_site_label_2
_geom_torsion_atom_site_label_3
_geom_torsion_atom_site_label_4
_geom_torsion_site_symmetry_1
_geom_torsion_site_symmetry_2
_geom_torsion_site_symmetry_3
_geom_torsion_site_symmetry_4
_geom_torsion
_geom_torsion_publ_flag
C6 O1 C2 N3 . . . . 3.6(2) ?
C6 O1 C2 S17 . . . . -176.82(11) ?
O1 C2 N3 N4 . . . . -7.4(2) ?
S17 C2 N3 N4 . . . . 173.03(11) ?
C2 N3 N4 C5 . . . . 36.25(18) ?
C2 N3 N4 C14 . . . . 159.97(14) ?
N3 N4 C5 C13 . . . . -178.87(12) ?
C14 N4 C5 C13 . . . . 60.85(16) ?
N3 N4 C5 C6 . . . . -57.59(14) ?
C14 N4 C5 C6 . . . . -177.87(11) ?
C2 O1 C6 C7 . . . . 100.10(15) ?
C2 O1 C6 C5 . . . . -28.65(18) ?
N4 C5 C6 O1 . . . . 55.69(15) ?
C13 C5 C6 O1 . . . . 175.87(12) ?
N4 C5 C6 C7 . . . . -69.59(16) ?
C13 C5 C6 C7 . . . . 50.59(17) ?
O1 C6 C7 C8 . . . . -43.15(19) ?
C5 C6 C7 C8 . . . . 82.32(19) ?
O1 C6 C7 C12 . . . . 137.21(14) ?
C5 C6 C7 C12 . . . . -97.32(17) ?
C12 C7 C8 C9 . . . . -1.0(2) ?
C6 C7 C8 C9 . . . . 179.35(15) ?
C7 C8 C9 C10 . . . . 0.3(3) ?
C8 C9 C10 C11 . . . . 1.0(3) ?
C9 C10 C11 C12 . . . . -1.6(3) ?
C10 C11 C12 C7 . . . . 0.9(3) ?
C8 C7 C12 C11 . . . . 0.4(2) ?
C6 C7 C12 C11 . . . . -179.97(16) ?
N3 N4 C14 C15 . . . . -65.19(17) ?
C5 N4 C14 C15 . . . . 54.69(18) ?
N4 C14 C15 C16 . . . . 179.66(16) ?
C56 O51 C52 N53 . . . . -0.9(2) ?
C56 O51 C52 S67 . . . . 179.09(10) ?
O51 C52 N53 N54 . . . . -11.2(2) ?
S67 C52 N53 N54 . . . . 168.81(11) ?
C52 N53 N54 C55 . . . . -15.85(19) ?
C52 N53 N54 C64 . . . . 110.75(16) ?
N53 N54 C55 C63 . . . . -74.51(15) ?
C64 N54 C55 C63 . . . . 161.14(14) ?
N53 N54 C55 C56 . . . . 50.43(15) ?
C64 N54 C55 C56 . . . . -73.92(16) ?
C52 O51 C56 C57 . . . . 160.86(12) ?
C52 O51 C56 C55 . . . . 36.15(16) ?
N54 C55 C56 O51 . . . . -60.99(14) ?
C63 C55 C56 O51 . . . . 62.77(15) ?
N54 C55 C56 C57 . . . . 179.65(11) ?
C63 C55 C56 C57 . . . . -56.60(17) ?
O51 C56 C57 C58 . . . . -17.70(19) ?
C55 C56 C57 C58 . . . . 102.13(17) ?
O51 C56 C57 C62 . . . . 162.47(13) ?
C55 C56 C57 C62 . . . . -77.70(17) ?
C62 C57 C58 C59 . . . . 0.7(2) ?
C56 C57 C58 C59 . . . . -179.12(15) ?
C57 C58 C59 C60 . . . . -0.4(3) ?
C58 C59 C60 C61 . . . . -0.2(3) ?
C59 C60 C61 C62 . . . . 0.4(3) ?
C60 C61 C62 C57 . . . . -0.1(2) ?
C58 C57 C62 C61 . . . . -0.5(2) ?
C56 C57 C62 C61 . . . . 179.38(14) ?
N53 N54 C64 C65 . . . . 66.76(17) ?
C55 N54 C64 C65 . . . . -169.82(14) ?
N54 C64 C65 C66 . . . . 174.12(18) ?
